data_4305055
loop_
_publ_author_name
'Chaitali Biswas'
'Michael G. B. Drew'
'Ashutosh Ghosh'

_publ_section_title
;
Stabilization of a Helical Water Chain in a Metal-Organic Host of a
Trinuclear Schiff Base Complex
;
_journal_name_full 'Inorganic Chemistry'
_journal_page_first 4513
_journal_page_last 4519
_journal_paper_doi 10.1021/ic8002542
_journal_volume 47
_journal_year 2008
_chemical_formula_sum 'C22 H38 Cu2 N8 Ni O4'
_chemical_formula_weight 664.40
_chemical_name_systematic
; 
 ? 
;
_space_group_IT_number 14
_symmetry_cell_setting monoclinic
_symmetry_space_group_name_Hall '-P 2yn'
_symmetry_space_group_name_H-M 'P 1 21/n 1'
_atom_sites_solution_hydrogens geom
_atom_sites_solution_primary direct
_atom_sites_solution_secondary difmap
_audit_creation_method SHELXL-97
_cell_angle_alpha 90.00
_cell_angle_beta 106.481(13)
_cell_angle_gamma 90.00
_cell_formula_units_Z 2
_cell_length_a 8.9546(10)
_cell_length_b 16.0561(19)
_cell_length_c 10.4613(12)
_cell_measurement_temperature 150(2)
_cell_volume 1442.3(3)
_computing_cell_refinement 'Crysalis, Oxford Diffraction'
_computing_data_collection 'Crysalis, Oxford Diffraction'
_computing_data_reduction 'Crysalis, Oxford Diffraction'
_computing_molecular_graphics PLATON(Spek,2004)
_computing_structure_refinement 'SHELXL-97 (Sheldrick, 1997)'
_computing_structure_solution 'SHELXS-97 (Sheldrick, 1997)'
_diffrn_ambient_temperature 150(2)
_diffrn_measured_fraction_theta_full 0.944
_diffrn_measured_fraction_theta_max 0.944
_diffrn_measurement_device 'Oxford Diffaction X-Calibur System'
_diffrn_measurement_method '321 frames, counting time 10 s.'
_diffrn_radiation_monochromator graphite
_diffrn_radiation_source 'fine-focus sealed tube'
_diffrn_radiation_type MoK\a
_diffrn_radiation_wavelength 0.71073
_diffrn_reflns_av_R_equivalents 0.0759
_diffrn_reflns_av_sigmaI/netI 0.2802
_diffrn_reflns_limit_h_max 4
_diffrn_reflns_limit_h_min -12
_diffrn_reflns_limit_k_max 12
_diffrn_reflns_limit_k_min -22
_diffrn_reflns_limit_l_max 14
_diffrn_reflns_limit_l_min -11
_diffrn_reflns_number 6468
_diffrn_reflns_theta_full 30.00
_diffrn_reflns_theta_max 30.00
_diffrn_reflns_theta_min 2.39
_exptl_absorpt_coefficient_mu 2.148
_exptl_absorpt_correction_T_max 1.000
_exptl_absorpt_correction_T_min 0.825
_exptl_absorpt_correction_type empirical
_exptl_absorpt_process_details 'ABSPACK, Oxford Diffraction Ltd'
_exptl_crystal_colour black
_exptl_crystal_density_diffrn 1.530
_exptl_crystal_density_method 'not measured'
_exptl_crystal_description needle
_exptl_crystal_F_000 688
_exptl_crystal_size_max 0.30
_exptl_crystal_size_mid 0.05
_exptl_crystal_size_min 0.05
_refine_diff_density_max 1.277
_refine_diff_density_min -0.910
_refine_diff_density_rms 0.147
_refine_ls_extinction_method none
_refine_ls_goodness_of_fit_ref 0.752
_refine_ls_hydrogen_treatment mixed
_refine_ls_matrix_type full
_refine_ls_number_parameters 174
_refine_ls_number_reflns 3972
_refine_ls_number_restraints 4
_refine_ls_restrained_S_all 0.752
_refine_ls_R_factor_all 0.1141
_refine_ls_R_factor_gt 0.0564
_refine_ls_shift/su_max 0.000
_refine_ls_shift/su_mean 0.000
_refine_ls_structure_factor_coef Fsqd
_refine_ls_weighting_details
;
_refine_ls_weighting_details 
  w=1/[\s^2^(Fo^2^)+(0.0609P)^2^+0.0000P] where P=(Fo^2^+2Fc^2^)/3 
;
_refine_ls_weighting_scheme calc
_refine_ls_wR_factor_gt 0.1233
_refine_ls_wR_factor_ref 0.1352
_reflns_number_gt 1545
_reflns_number_total 3972
_reflns_threshold_expression >2sigma(I)
_cod_data_source_file ic8002542-file003_2.cif
_cod_data_source_block 3
_cod_database_code 4305055

loop_
_symmetry_equiv_pos_as_xyz
'x, y, z'
'-x+1/2, y+1/2, -z+1/2'
'-x, -y, -z'
'x-1/2, -y-1/2, z-1/2'

loop_
_atom_site_label
_atom_site_type_symbol
_atom_site_fract_x
_atom_site_fract_y
_atom_site_fract_z
_atom_site_U_iso_or_equiv
_atom_site_adp_type
_atom_site_occupancy
_atom_site_symmetry_multiplicity
_atom_site_calc_flag
_atom_site_refinement_flags
_atom_site_disorder_assembly
_atom_site_disorder_group
C1 C 0.0910(6) 0.6016(3) 0.5664(5) 0.0249(12) Uani 1 1 d . . .
C2 C 0.1422(6) 0.4845(3) 0.4029(5) 0.0218(11) Uani 1 1 d . . .
C12 C 0.6086(5) 0.5748(3) 0.2724(5) 0.0227(12) Uani 1 1 d . . .
C13 C 0.6826(6) 0.5326(3) 0.1926(5) 0.0261(12) Uani 1 1 d . . .
H13 H 0.7666 0.5594 0.1748 0.031 Uiso 1 1 calc R . .
C14 C 0.6436(5) 0.4525(3) 0.1348(5) 0.0206(11) Uani 1 1 d . . .
C16 C 0.5049(6) 0.3221(3) 0.1006(5) 0.0260(12) Uani 1 1 d . . .
H16A H 0.6026 0.2956 0.1017 0.031 Uiso 1 1 calc R . .
H16B H 0.4404 0.3252 0.0089 0.031 Uiso 1 1 calc R . .
C17 C 0.4235(6) 0.2728(3) 0.1831(5) 0.0246(12) Uani 1 1 d . . .
H17A H 0.3797 0.2226 0.1356 0.030 Uiso 1 1 calc R . .
H17B H 0.4980 0.2566 0.2663 0.030 Uiso 1 1 calc R . .
C121 C 0.6666(6) 0.6592(3) 0.3232(5) 0.0308(13) Uiso 1 1 d . . .
H12A H 0.5801 0.6939 0.3253 0.046 Uiso 1 1 calc R . .
H12B H 0.7209 0.6836 0.2654 0.046 Uiso 1 1 calc R . .
H12C H 0.7362 0.6543 0.4115 0.046 Uiso 1 1 calc R . .
C141 C 0.7398(6) 0.4211(3) 0.0475(5) 0.0297(13) Uani 1 1 d . . .
H14A H 0.8021 0.3748 0.0902 0.045 Uiso 1 1 calc R . .
H14B H 0.8065 0.4649 0.0336 0.045 Uiso 1 1 calc R . .
H14C H 0.6720 0.4036 -0.0368 0.045 Uiso 1 1 calc R . .
C181 C 0.1671(7) 0.3366(3) 0.0881(5) 0.0376(14) Uani 1 1 d . . .
H18A H 0.1284 0.2836 0.0507 0.056 Uiso 1 1 calc R . .
H18B H 0.2048 0.3674 0.0249 0.056 Uiso 1 1 calc R . .
H18C H 0.0847 0.3672 0.1086 0.056 Uiso 1 1 calc R . .
C182 C 0.2390(6) 0.2774(3) 0.3106(5) 0.0298(13) Uani 1 1 d . . .
H18D H 0.1478 0.3043 0.3218 0.045 Uiso 1 1 calc R . .
H18E H 0.3185 0.2763 0.3944 0.045 Uiso 1 1 calc R . .
H18F H 0.2135 0.2214 0.2798 0.045 Uiso 1 1 calc R . .
O11 O 0.4911(4) 0.54731(19) 0.3070(3) 0.0258(8) Uani 1 1 d . . .
O100 O 0.5508(4) 0.3753(2) 0.4668(3) 0.0233(8) Uani 1 1 d D . .
H1 H 0.548(4) 0.407(2) 0.5310(17) 0.028 Uiso 1 1 d D . .
H2 H 0.640(4) 0.371(3) 0.460(3) 0.028 Uiso 1 1 d D . .
Cu1 Cu 0.40189(7) 0.43687(4) 0.27047(6) 0.02135(19) Uani 1 1 d D . .
Ni2 Ni 0.0000 0.5000 0.5000 0.0223(2) Uani 1 2 d S . .
N1 N 0.1495(5) 0.6649(3) 0.6077(4) 0.0305(11) Uani 1 1 d . . .
N2 N 0.2327(5) 0.4721(3) 0.3446(4) 0.0253(10) Uani 1 1 d . . .
N15 N 0.5342(5) 0.4069(2) 0.1586(4) 0.0213(9) Uani 1 1 d . . .
N18 N 0.2961(4) 0.3238(2) 0.2117(4) 0.0215(9) Uani 1 1 d . . .

loop_
_atom_site_aniso_label
_atom_site_aniso_U_11
_atom_site_aniso_U_22
_atom_site_aniso_U_33
_atom_site_aniso_U_23
_atom_site_aniso_U_13
_atom_site_aniso_U_12
C1 0.021(3) 0.032(3) 0.026(3) 0.015(3) 0.012(2) 0.012(2)
C2 0.020(3) 0.015(3) 0.029(3) -0.001(2) 0.004(2) 0.000(2)
C12 0.019(3) 0.032(3) 0.016(2) 0.005(2) 0.004(2) -0.003(2)
C13 0.021(3) 0.030(3) 0.028(3) 0.008(2) 0.007(2) -0.002(2)
C14 0.016(2) 0.030(3) 0.017(2) 0.007(2) 0.008(2) 0.003(2)
C16 0.031(3) 0.024(3) 0.027(3) -0.002(2) 0.014(3) 0.008(2)
C17 0.032(3) 0.017(3) 0.027(3) 0.004(2) 0.011(3) 0.006(2)
C141 0.029(3) 0.033(3) 0.033(3) -0.004(3) 0.018(3) -0.003(2)
C181 0.036(3) 0.036(4) 0.039(3) -0.009(3) 0.007(3) -0.005(3)
C182 0.028(3) 0.034(3) 0.026(3) -0.004(3) 0.005(3) -0.011(2)
O11 0.031(2) 0.024(2) 0.0281(19) -0.0063(16) 0.0188(17) -0.0061(16)
O100 0.0185(17) 0.028(2) 0.0252(19) -0.0051(16) 0.0099(15) -0.0061(16)
Cu1 0.0193(3) 0.0247(4) 0.0224(3) -0.0037(3) 0.0097(3) -0.0021(3)
Ni2 0.0212(5) 0.0244(6) 0.0251(5) -0.0004(4) 0.0126(4) 0.0020(4)
N1 0.028(3) 0.033(3) 0.030(3) 0.001(2) 0.006(2) 0.000(2)
N2 0.023(2) 0.029(3) 0.031(2) -0.006(2) 0.018(2) -0.0047(19)
N15 0.026(2) 0.019(2) 0.021(2) 0.0038(18) 0.011(2) 0.0039(18)
N18 0.021(2) 0.024(2) 0.022(2) 0.0028(19) 0.010(2) 0.0005(18)

loop_
_atom_type_symbol
_atom_type_description
_atom_type_scat_dispersion_real
_atom_type_scat_dispersion_imag
_atom_type_scat_source
C C 0.0033 0.0016 'International Tables Vol C Tables 4.2.6.8 and 6.1.1.4'
H H 0.0000 0.0000 'International Tables Vol C Tables 4.2.6.8 and 6.1.1.4'
O O 0.0106 0.0060 'International Tables Vol C Tables 4.2.6.8 and 6.1.1.4'
Cu Cu 0.3201 1.2651 'International Tables Vol C Tables 4.2.6.8 and 6.1.1.4'
N N 0.0061 0.0033 'International Tables Vol C Tables 4.2.6.8 and 6.1.1.4'
Ni Ni 0.3393 1.1124 'International Tables Vol C Tables 4.2.6.8 and 6.1.1.4'

loop_
_geom_angle_atom_site_label_1
_geom_angle_atom_site_label_2
_geom_angle_atom_site_label_3
_geom_angle
_geom_angle_site_symmetry_1
_geom_angle_site_symmetry_3
_geom_angle_publ_flag
N1 C1 Ni2 179.3(4) . . ?
N2 C2 Ni2 177.6(5) . . ?
O11 C12 C13 125.0(5) . . ?
O11 C12 C121 116.2(4) . . ?
C13 C12 C121 118.8(4) . . ?
C12 C13 C14 126.7(5) . . ?
C12 C13 H13 116.6 . . ?
C14 C13 H13 116.6 . . ?
N15 C14 C13 122.3(4) . . ?
N15 C14 C141 121.1(5) . . ?
C13 C14 C141 116.5(4) . . ?
N15 C16 C17 107.8(4) . . ?
N15 C16 H16A 110.1 . . ?
C17 C16 H16A 110.1 . . ?
N15 C16 H16B 110.1 . . ?
C17 C16 H16B 110.1 . . ?
H16A C16 H16B 108.5 . . ?
N18 C17 C16 110.3(4) . . ?
N18 C17 H17A 109.6 . . ?
C16 C17 H17A 109.6 . . ?
N18 C17 H17B 109.6 . . ?
C16 C17 H17B 109.6 . . ?
H17A C17 H17B 108.1 . . ?
C12 C121 H12A 109.5 . . ?
C12 C121 H12B 109.5 . . ?
H12A C121 H12B 109.5 . . ?
C12 C121 H12C 109.5 . . ?
H12A C121 H12C 109.5 . . ?
H12B C121 H12C 109.5 . . ?
C14 C141 H14A 109.5 . . ?
C14 C141 H14B 109.5 . . ?
H14A C141 H14B 109.5 . . ?
C14 C141 H14C 109.5 . . ?
H14A C141 H14C 109.5 . . ?
H14B C141 H14C 109.5 . . ?
N18 C181 H18A 109.5 . . ?
N18 C181 H18B 109.5 . . ?
H18A C181 H18B 109.5 . . ?
N18 C181 H18C 109.5 . . ?
H18A C181 H18C 109.5 . . ?
H18B C181 H18C 109.5 . . ?
N18 C182 H18D 109.5 . . ?
N18 C182 H18E 109.5 . . ?
H18D C182 H18E 109.5 . . ?
N18 C182 H18F 109.5 . . ?
H18D C182 H18F 109.5 . . ?
H18E C182 H18F 109.5 . . ?
C12 O11 Cu1 125.8(3) . . ?
Cu1 O100 H1 107.9(17) . . ?
Cu1 O100 H2 106.2(19) . . ?
H1 O100 H2 112(3) . . ?
O11 Cu1 N15 93.29(14) . . ?
O11 Cu1 N2 88.84(15) . . ?
N15 Cu1 N2 166.97(17) . . ?
O11 Cu1 N18 174.01(15) . . ?
N15 Cu1 N18 84.82(15) . . ?
N2 Cu1 N18 91.75(15) . . ?
O11 Cu1 O100 96.52(13) . . ?
N15 Cu1 O100 97.55(14) . . ?
N2 Cu1 O100 94.97(15) . . ?
N18 Cu1 O100 89.37(14) . . ?
C2 Ni2 C2 180.00(16) . 3_566 ?
C2 Ni2 C1 88.5(2) . 3_566 ?
C2 Ni2 C1 91.5(2) 3_566 3_566 ?
C2 Ni2 C1 91.5(2) . . ?
C2 Ni2 C1 88.5(2) 3_566 . ?
C1 Ni2 C1 180.00(16) 3_566 . ?
C2 N2 Cu1 170.0(4) . . ?
C14 N15 C16 119.5(4) . . ?
C14 N15 Cu1 126.5(3) . . ?
C16 N15 Cu1 114.0(3) . . ?
C182 N18 C181 110.0(4) . . ?
C182 N18 C17 107.4(4) . . ?
C181 N18 C17 110.4(4) . . ?
C182 N18 Cu1 117.2(3) . . ?
C181 N18 Cu1 108.4(3) . . ?
C17 N18 Cu1 103.2(3) . . ?

loop_
_geom_bond_atom_site_label_1
_geom_bond_atom_site_label_2
_geom_bond_distance
_geom_bond_site_symmetry_2
_geom_bond_publ_flag
C1 N1 1.170(6) . ?
C1 Ni2 1.867(6) . ?
C2 N2 1.161(6) . ?
C2 Ni2 1.858(5) . ?
C12 O11 1.284(5) . ?
C12 C13 1.381(7) . ?
C12 C121 1.493(7) . ?
C13 C14 1.422(7) . ?
C13 H13 0.9300 . ?
C14 N15 1.302(6) . ?
C14 C141 1.510(6) . ?
C16 N15 1.483(6) . ?
C16 C17 1.504(6) . ?
C16 H16A 0.9700 . ?
C16 H16B 0.9700 . ?
C17 N18 1.502(6) . ?
C17 H17A 0.9700 . ?
C17 H17B 0.9700 . ?
C121 H12A 0.9600 . ?
C121 H12B 0.9600 . ?
C121 H12C 0.9600 . ?
C141 H14A 0.9600 . ?
C141 H14B 0.9600 . ?
C141 H14C 0.9600 . ?
C181 N18 1.484(7) . ?
C181 H18A 0.9600 . ?
C181 H18B 0.9600 . ?
C181 H18C 0.9600 . ?
C182 N18 1.478(6) . ?
C182 H18D 0.9600 . ?
C182 H18E 0.9600 . ?
C182 H18F 0.9600 . ?
O11 Cu1 1.938(3) . ?
O100 Cu1 2.328(3) . ?
O100 H1 0.848(18) . ?
O100 H2 0.82(3) . ?
Cu1 N15 1.947(4) . ?
Cu1 N2 1.971(4) . ?
Cu1 N18 2.060(4) . ?
Ni2 C2 1.858(5) 3_566 ?
Ni2 C1 1.867(6) 3_566 ?
